data_4086139
loop_
_publ_author_name
'Bailey, Wilson D.'
'Luconi, Lapo'
'Rossin, Andrea'
'Yakhvarov, Dmitry'
'Flowers, Sarah E.'
'Kaminsky, Werner'
'Kemp, Richard A.'
'Giambastiani, Giuliano'
'Goldberg, Karen I.'

_publ_section_title
;
 Pyrazole-Based PCN Pincer Complexes of Palladium(II): Mono- and Dinuclear
 Hydroxide Complexes and Ligand Rollover C--H Activation
;
_journal_issue 16
_journal_name_full Organometallics
_journal_page_first 3998
_journal_paper_doi 10.1021/acs.organomet.5b00355
_journal_volume 34
_journal_year 2015
_chemical_compound_source 'synthesis as described'
_chemical_formula_moiety 'C20 H28 F3 N2 O3 P Pd S'
_chemical_formula_sum 'C20 H28 F3 N2 O3 P Pd S'
_chemical_formula_weight 570.87
_chemical_name_common wdb_3_48
_chemical_name_systematic
;
 wdb_3_48_0ma
;
_space_group_IT_number 15
_symmetry_cell_setting monoclinic
_symmetry_Int_Tables_number 15
_symmetry_space_group_name_Hall '-C 2yc'
_symmetry_space_group_name_H-M 'C 1 2/c 1'
_atom_sites_solution_hydrogens geom
_atom_sites_solution_primary direct
_atom_sites_solution_secondary difmap
_audit_conform_dict_location ftp://ftp.iucr.org/pub/cif_core.dic
_audit_conform_dict_name cif_core.dic
_audit_conform_dict_version 2.4
_audit_creation_date 2015-01-30T15:02:38-00:00
_audit_creation_method 'WinGX routine CIF_UPDATE'
_cell_angle_alpha 90
_cell_angle_beta 123.118(2)
_cell_angle_gamma 90
_cell_formula_units_Z 8
_cell_length_a 19.5576(6)
_cell_length_b 19.4772(6)
_cell_length_c 14.2865(5)
_cell_measurement_reflns_used 1024
_cell_measurement_temperature 100(2)
_cell_measurement_theta_max 20
_cell_measurement_theta_min 3
_cell_measurement_wavelength 0.71073
_cell_volume 4558.0(3)
_computing_cell_refinement 'SAINT (Bruker, 2007)'
_computing_data_collection 'APEX2 (Bruker, 2007)'
_computing_data_reduction 'SAINT (Bruker, 2007)'
_computing_molecular_graphics 'Ortep-3 for Windows (Farrugia, 1997)'
_computing_publication_material 'WinGX publication routines (Farrugia, 1999)'
_computing_structure_refinement 'SHELXL-97 (Sheldrick, 2008)'
_computing_structure_solution 'SHELXS97 (Sheldrick, 1997)'
_diffrn_ambient_temperature 100(2)
_diffrn_measured_fraction_theta_full 0.998
_diffrn_measured_fraction_theta_max 0.996
_diffrn_measurement_device_type 'Bruker APEXII CCD area-detector'
_diffrn_measurement_method '\f and \w scans'
_diffrn_radiation_monochromator graphite
_diffrn_radiation_probe x-ray
_diffrn_radiation_type MoK\a
_diffrn_radiation_wavelength 0.71073
_diffrn_reflns_av_R_equivalents 0.0233
_diffrn_reflns_av_unetI/netI 0.0096
_diffrn_reflns_limit_h_max 24
_diffrn_reflns_limit_h_min -24
_diffrn_reflns_limit_k_max 24
_diffrn_reflns_limit_k_min -24
_diffrn_reflns_limit_l_max 17
_diffrn_reflns_limit_l_min -17
_diffrn_reflns_number 74676
_diffrn_reflns_theta_full 25
_diffrn_reflns_theta_max 26.56
_diffrn_reflns_theta_min 2.7
_diffrn_source 'fine-focus sealed tube'
_exptl_absorpt_coefficient_mu 1.025
_exptl_absorpt_correction_T_max 0.7485
_exptl_absorpt_correction_T_min 0.6555
_exptl_absorpt_correction_type multi-scan
_exptl_absorpt_process_details '(SADABS; Bruker, 2007)'
_exptl_crystal_colour yellow
_exptl_crystal_density_diffrn 1.664
_exptl_crystal_density_method 'not measured'
_exptl_crystal_description prism
_exptl_crystal_F_000 2320
_exptl_crystal_size_max 0.45
_exptl_crystal_size_mid 0.3
_exptl_crystal_size_min 0.3
_refine_diff_density_max 0.899
_refine_diff_density_min -0.456
_refine_diff_density_rms 0.061
_refine_ls_extinction_method none
_refine_ls_goodness_of_fit_ref 1.028
_refine_ls_hydrogen_treatment mixed
_refine_ls_matrix_type full
_refine_ls_number_parameters 287
_refine_ls_number_reflns 4749
_refine_ls_number_restraints 0
_refine_ls_restrained_S_all 1.028
_refine_ls_R_factor_all 0.0251
_refine_ls_R_factor_gt 0.0221
_refine_ls_shift/su_max 0
_refine_ls_shift/su_mean 0
_refine_ls_structure_factor_coef Fsqd
_refine_ls_weighting_details 'calc w=1/[\s^2^(Fo^2^)+(0.0222P)^2^+12.7725P] where P=(Fo^2^+2Fc^2^)/3'
_refine_ls_weighting_scheme calc
_refine_ls_wR_factor_gt 0.0532
_refine_ls_wR_factor_ref 0.0554
_reflns_number_gt 4348
_reflns_number_total 4749
_reflns_threshold_expression >2\s(I)
_cod_data_source_file om5b00355_si_003.cif
_cod_data_source_block 7b
_cod_depositor_comments 'Adding full bibliography for 4086135--4086143.cif.'
_cod_database_code 4086139

loop_
_symmetry_equiv_pos_as_xyz
'x, y, z'
'-x, y, -z+1/2'
'x+1/2, y+1/2, z'
'-x+1/2, y+1/2, -z+1/2'
'-x, -y, -z'
'x, -y, z-1/2'
'-x+1/2, -y+1/2, -z'
'x+1/2, -y+1/2, z-1/2'

loop_
_atom_site_label
_atom_site_type_symbol
_atom_site_fract_x
_atom_site_fract_y
_atom_site_fract_z
_atom_site_U_iso_or_equiv
_atom_site_adp_type
_atom_site_occupancy
_atom_site_symmetry_multiplicity
_atom_site_calc_flag
_atom_site_refinement_flags
Pd1 Pd 0.212764(8) 0.001629(6) 0.297052(12) 0.01471(5) Uani 1 1 d .
S1 S 0.33461(3) -0.13996(2) 0.35314(4) 0.01712(10) Uani 1 1 d .
P1 P 0.28976(3) 0.09627(2) 0.37875(4) 0.01755(10) Uani 1 1 d .
F1 F 0.35859(9) -0.25421(7) 0.46212(12) 0.0405(3) Uani 1 1 d .
F2 F 0.40104(8) -0.16431(8) 0.56667(10) 0.0368(3) Uani 1 1 d .
F3 F 0.27217(8) -0.18600(8) 0.46224(12) 0.0385(3) Uani 1 1 d .
O1 O 0.31187(9) -0.07231(7) 0.37099(13) 0.0280(3) Uani 1 1 d .
O2 O 0.41507(9) -0.14223(8) 0.37419(12) 0.0255(3) Uani 1 1 d .
O3 O 0.27170(9) -0.17520(7) 0.25527(12) 0.0240(3) Uani 1 1 d .
C12 C 0.42519(14) 0.06200(11) 0.3696(2) 0.0309(5) Uani 1 1 d .
H12A H 0.4537 0.0689 0.3313 0.046 Uiso 1 1 calc R
H12B H 0.4001 0.0163 0.3515 0.046 Uiso 1 1 calc R
H12C H 0.4643 0.0657 0.4505 0.046 Uiso 1 1 calc R
N2 N 0.04061(9) -0.03308(8) 0.15226(13) 0.0184(3) Uani 1 1 d .
C1 C 0.12249(11) 0.06755(9) 0.22950(15) 0.0168(4) Uani 1 1 d .
C6 C 0.13143(12) 0.13854(10) 0.24371(17) 0.0207(4) Uani 1 1 d .
C10 C 0.21517(13) 0.16697(11) 0.3263(2) 0.0381(6) Uani 1 1 d .
H10A H 0.2159 0.189 0.3892 0.046 Uiso 1 1 calc R
H10B H 0.2295 0.202 0.2896 0.046 Uiso 1 1 calc R
C11 C 0.35935(12) 0.11640(10) 0.33158(16) 0.0217(4) Uani 1 1 d .
C13 C 0.30347(17) 0.11469(18) 0.2033(2) 0.0534(8) Uani 1 1 d .
H13A H 0.3355 0.1252 0.1712 0.08 Uiso 1 1 calc R
H13B H 0.26 0.1489 0.178 0.08 Uiso 1 1 calc R
H13C H 0.2792 0.0689 0.179 0.08 Uiso 1 1 calc R
C14 C 0.39896(13) 0.18750(11) 0.3683(2) 0.0314(5) Uani 1 1 d .
H14A H 0.4412 0.1868 0.4485 0.047 Uiso 1 1 calc R
H14B H 0.3573 0.2216 0.3535 0.047 Uiso 1 1 calc R
H14C H 0.4237 0.1996 0.3266 0.047 Uiso 1 1 calc R
C15 C 0.33980(14) 0.09729(11) 0.53403(18) 0.0277(5) Uani 1 1 d .
C17 C 0.2725(2) 0.07885(19) 0.5535(3) 0.0633(10) Uani 1 1 d .
H17A H 0.2498 0.0338 0.5205 0.095 Uiso 1 1 calc R
H17B H 0.2293 0.1136 0.5184 0.095 Uiso 1 1 calc R
H17C H 0.2954 0.0774 0.6339 0.095 Uiso 1 1 calc R
C18 C 0.40623(18) 0.04236(13) 0.58943(19) 0.0442(7) Uani 1 1 d .
H18A H 0.4239 0.0371 0.6678 0.066 Uiso 1 1 calc R
H18B H 0.4529 0.0561 0.5857 0.066 Uiso 1 1 calc R
H18C H 0.3845 -0.0014 0.5503 0.066 Uiso 1 1 calc R
C16 C 0.37751(15) 0.16676(12) 0.5881(2) 0.0358(5) Uani 1 1 d .
H16A H 0.3935 0.1663 0.6662 0.054 Uiso 1 1 calc R
H16B H 0.3374 0.2033 0.5476 0.054 Uiso 1 1 calc R
H16C H 0.4257 0.1751 0.5852 0.054 Uiso 1 1 calc R
C5 C 0.06316(12) 0.18107(10) 0.18445(18) 0.0228(4) Uani 1 1 d .
H5 H 0.0692 0.2295 0.1931 0.027 Uiso 1 1 calc R
C4 C -0.01305(13) 0.15279(11) 0.11339(18) 0.0265(4) Uani 1 1 d .
H4 H -0.0591 0.1821 0.0731 0.032 Uiso 1 1 calc R
C3 C -0.02357(12) 0.08204(11) 0.09981(17) 0.0248(4) Uani 1 1 d .
H3 H -0.0763 0.0629 0.051 0.03 Uiso 1 1 calc R
C2 C 0.04416(11) 0.04001(10) 0.15874(15) 0.0174(4) Uani 1 1 d .
N1 N 0.11527(10) -0.06536(8) 0.20629(14) 0.0209(3) Uani 1 1 d .
C9 C 0.09929(13) -0.13216(10) 0.19616(19) 0.0266(4) Uani 1 1 d .
H9 H 0.1395 -0.1673 0.2257 0.032 Uiso 1 1 calc R
C8 C 0.01565(13) -0.14343(11) 0.13631(19) 0.0274(5) Uani 1 1 d .
H8 H -0.0112 -0.1867 0.1176 0.033 Uiso 1 1 calc R
C7 C -0.02077(12) -0.08006(11) 0.10946(17) 0.0220(4) Uani 1 1 d .
C19 C -0.10950(12) -0.06346(11) 0.04694(18) 0.0265(4) Uani 1 1 d .
H19A H -0.12 -0.0323 0.0916 0.04 Uiso 1 1 calc R
H19B H -0.1409 -0.1058 0.0321 0.04 Uiso 1 1 calc R
H19C H -0.126 -0.0413 -0.024 0.04 Uiso 1 1 calc R
C20 C 0.34226(13) -0.18865(11) 0.46742(17) 0.0243(4) Uani 1 1 d .

loop_
_atom_site_aniso_label
_atom_site_aniso_U_11
_atom_site_aniso_U_22
_atom_site_aniso_U_33
_atom_site_aniso_U_23
_atom_site_aniso_U_13
_atom_site_aniso_U_12
Pd1 0.01322(8) 0.00981(8) 0.01893(8) -0.00130(5) 0.00740(6) -0.00052(5)
S1 0.0173(2) 0.0118(2) 0.0200(2) 0.00031(17) 0.00879(19) 0.00023(16)
P1 0.0155(2) 0.0097(2) 0.0254(3) -0.00149(18) 0.0098(2) -0.00120(17)
F1 0.0541(9) 0.0206(6) 0.0426(8) 0.0134(6) 0.0238(7) 0.0083(6)
F2 0.0309(7) 0.0556(9) 0.0197(6) -0.0025(6) 0.0111(6) -0.0019(6)
F3 0.0313(7) 0.0536(9) 0.0385(8) 0.0027(7) 0.0241(6) -0.0052(6)
O1 0.0209(7) 0.0126(7) 0.0359(8) -0.0044(6) 0.0061(7) 0.0031(5)
O2 0.0212(7) 0.0271(8) 0.0307(8) -0.0007(6) 0.0159(6) -0.0008(6)
O3 0.0238(7) 0.0216(7) 0.0215(7) -0.0039(6) 0.0091(6) -0.0026(6)
C12 0.0325(12) 0.0196(10) 0.0526(14) -0.0039(10) 0.0310(11) -0.0027(9)
N2 0.0143(7) 0.0187(8) 0.0189(8) -0.0040(6) 0.0070(7) 0.0000(6)
C1 0.0173(9) 0.0166(9) 0.0192(9) 0.0020(7) 0.0116(8) 0.0027(7)
C6 0.0195(9) 0.0174(9) 0.0283(10) 0.0025(8) 0.0150(9) 0.0013(7)
C10 0.0209(11) 0.0131(10) 0.0671(17) -0.0004(10) 0.0156(11) 0.0016(8)
C11 0.0205(9) 0.0212(10) 0.0212(10) 0.0032(8) 0.0100(8) -0.0051(8)
C13 0.0462(15) 0.082(2) 0.0223(12) 0.0071(13) 0.0125(12) -0.0301(15)
C14 0.0242(11) 0.0174(10) 0.0517(14) 0.0074(9) 0.0202(11) -0.0016(8)
C15 0.0371(12) 0.0252(11) 0.0299(11) -0.0138(9) 0.0241(10) -0.0138(9)
C17 0.069(2) 0.092(2) 0.0574(18) -0.0473(18) 0.0528(17) -0.0535(19)
C18 0.0707(19) 0.0279(12) 0.0197(11) 0.0010(9) 0.0156(12) -0.0002(12)
C16 0.0341(12) 0.0279(12) 0.0404(13) -0.0164(10) 0.0171(11) -0.0108(10)
C5 0.0259(10) 0.0165(9) 0.0309(11) 0.0039(8) 0.0186(9) 0.0038(8)
C4 0.0237(10) 0.0244(10) 0.0284(11) 0.0054(8) 0.0124(9) 0.0100(8)
C3 0.0165(9) 0.0275(11) 0.0226(10) -0.0014(8) 0.0057(8) 0.0023(8)
C2 0.0189(9) 0.0180(9) 0.0158(9) -0.0019(7) 0.0098(8) 0.0004(7)
N1 0.0157(8) 0.0157(8) 0.0255(9) -0.0039(7) 0.0075(7) 0.0010(6)
C9 0.0221(10) 0.0165(10) 0.0342(12) -0.0076(8) 0.0108(9) -0.0030(8)
C8 0.0221(10) 0.0203(10) 0.0345(12) -0.0093(9) 0.0122(9) -0.0059(8)
C7 0.0189(9) 0.0249(10) 0.0210(10) -0.0070(8) 0.0100(8) -0.0040(8)
C19 0.0170(10) 0.0317(11) 0.0263(11) -0.0067(9) 0.0088(9) -0.0036(8)
C20 0.0240(10) 0.0262(10) 0.0231(10) 0.0015(8) 0.0132(9) 0.0007(8)

loop_
_atom_type_symbol
_atom_type_description
_atom_type_scat_dispersion_real
_atom_type_scat_dispersion_imag
_atom_type_scat_source
C C 0.0033 0.0016 'International Tables Vol C Tables 4.2.6.8 and 6.1.1.4'
H H 0 0 'International Tables Vol C Tables 4.2.6.8 and 6.1.1.4'
N N 0.0061 0.0033 'International Tables Vol C Tables 4.2.6.8 and 6.1.1.4'
O O 0.0106 0.006 'International Tables Vol C Tables 4.2.6.8 and 6.1.1.4'
F F 0.0171 0.0103 'International Tables Vol C Tables 4.2.6.8 and 6.1.1.4'
P P 0.1023 0.0942 'International Tables Vol C Tables 4.2.6.8 and 6.1.1.4'
S S 0.1246 0.1234 'International Tables Vol C Tables 4.2.6.8 and 6.1.1.4'
Pd Pd -0.9988 1.0072 'International Tables Vol C Tables 4.2.6.8 and 6.1.1.4'

loop_
_geom_angle_atom_site_label_1
_geom_angle_atom_site_label_2
_geom_angle_atom_site_label_3
_geom_angle
C1 Pd1 N1 80.29(7)
C1 Pd1 O1 179.38(7)
N1 Pd1 O1 99.09(6)
C1 Pd1 P1 83.49(6)
N1 Pd1 P1 163.70(5)
O1 Pd1 P1 97.12(4)
O2 S1 O3 116.65(9)
O2 S1 O1 113.36(9)
O3 S1 O1 114.95(8)
O2 S1 C20 104.65(9)
O3 S1 C20 103.35(9)
O1 S1 C20 101.38(10)
C10 P1 C11 105.57(11)
C10 P1 C15 105.03(12)
C11 P1 C15 114.48(9)
C10 P1 Pd1 104.10(7)
C11 P1 Pd1 113.43(7)
C15 P1 Pd1 112.96(7)
S1 O1 Pd1 142.35(9)
C7 N2 N1 110.51(16)
C7 N2 C2 134.47(16)
N1 N2 C2 114.89(14)
C6 C1 C2 119.02(17)
C6 C1 Pd1 124.79(14)
C2 C1 Pd1 116.13(14)
C1 C6 C5 119.83(18)
C1 C6 C10 118.34(17)
C5 C6 C10 121.81(18)
C6 C10 P1 108.93(14)
C12 C11 C14 109.65(17)
C12 C11 C13 108.8(2)
C14 C11 C13 108.96(19)
C12 C11 P1 111.61(14)
C14 C11 P1 113.52(15)
C13 C11 P1 104.04(15)
C17 C15 C18 108.3(2)
C17 C15 C16 109.9(2)
C18 C15 C16 108.55(19)
C17 C15 P1 105.54(17)
C18 C15 P1 110.63(15)
C16 C15 P1 113.76(16)
C4 C5 C6 120.00(19)
C5 C4 C3 121.09(19)
C2 C3 C4 118.79(19)
C3 C2 C1 121.22(18)
C3 C2 N2 123.68(17)
C1 C2 N2 115.10(16)
C9 N1 N2 105.80(16)
C9 N1 Pd1 139.88(14)
N2 N1 Pd1 113.20(12)
N1 C9 C8 110.50(19)
C7 C8 C9 106.69(18)
N2 C7 C8 106.49(17)
N2 C7 C19 125.18(19)
C8 C7 C19 128.32(19)
F1 C20 F3 107.84(17)
F1 C20 F2 107.95(17)
F3 C20 F2 107.97(17)
F1 C20 S1 110.71(14)
F3 C20 S1 110.59(14)
F2 C20 S1 111.65(14)

loop_
_geom_bond_atom_site_label_1
_geom_bond_atom_site_label_2
_geom_bond_distance
Pd1 C1 1.9584(18)
Pd1 N1 2.0779(16)
Pd1 O1 2.1701(14)
Pd1 P1 2.2599(5)
S1 O2 1.4323(14)
S1 O3 1.4354(14)
S1 O1 1.4572(14)
S1 C20 1.822(2)
P1 C10 1.841(2)
P1 C11 1.861(2)
P1 C15 1.873(2)
F1 C20 1.328(2)
F2 C20 1.333(2)
F3 C20 1.333(2)
C12 C11 1.520(3)
N2 C7 1.360(2)
N2 N1 1.375(2)
N2 C2 1.426(3)
C1 C6 1.395(3)
C1 C2 1.401(3)
C6 C5 1.397(3)
C6 C10 1.506(3)
C11 C14 1.533(3)
C11 C13 1.538(3)
C15 C17 1.528(3)
C15 C18 1.528(4)
C15 C16 1.533(3)
C5 C4 1.379(3)
C4 C3 1.391(3)
C3 C2 1.384(3)
N1 C9 1.327(3)
C9 C8 1.388(3)
C8 C7 1.371(3)
C7 C19 1.490(3)
